data_2218853
loop_
_publ_author_name
'Song, Wen-Dong'
'Yan, Jian-Bin'
'Hao, Xiao-Min'

_publ_section_title
\m-Aqua-\k^2^<i>O</i>:<i>O</i>-di-\m-4-methylbenzoato-\k^4^<i>O</i>:<i>O</i>'-bis[(4-methylbenzoato-\k<i>O</i>)(1,10-phenanthroline-\k^2^<i>N</i>,<i>N</i>')nickel(II)]
_journal_coeditor_code ZL2119
_journal_issue 7
_journal_name_full 'Acta Crystallographica Section E'
_journal_page_first m919
_journal_page_last m920
_journal_paper_doi 10.1107/S1600536808017285
_journal_volume 64
_journal_year 2008
_chemical_formula_iupac '[Ni2 (C8 H7 O2)4 (C12 H8 N2)2 (H2 O)]'
_chemical_formula_moiety 'C56 H46 N4 Ni2 O9'
_chemical_formula_sum 'C56 H46 N4 Ni2 O9'
_chemical_formula_weight 1036.39
_chemical_name_systematic
;
\m-aqua-\k^2^O:O-di-\m-4-methylbenzoato\k^4^O:O'-bis[(4-methylbenzoato-
\kO)(1,10-phenanthroline-\k^2^N,N')nickel(II)]
;
_space_group_IT_number 15
_symmetry_cell_setting monoclinic
_symmetry_space_group_name_Hall '-C 2yc'
_symmetry_space_group_name_H-M 'C 1 2/c 1'
_atom_sites_solution_hydrogens geom
_atom_sites_solution_primary direct
_atom_sites_solution_secondary difmap
_audit_creation_method SHELXL-97
_cell_angle_alpha 90.00
_cell_angle_beta 122.3510(10)
_cell_angle_gamma 90.00
_cell_formula_units_Z 4
_cell_length_a 23.4180(6)
_cell_length_b 15.4595(4)
_cell_length_c 15.6140(3)
_cell_measurement_temperature 296(2)
_cell_measurement_theta_max 28.00
_cell_measurement_theta_min 1.26
_cell_volume 4775.4(2)
_computing_cell_refinement 'SAINT (Bruker, 2004)'
_computing_data_collection 'APEX2 (Bruker, 2004)'
_computing_data_reduction 'SAINT (Bruker, 2004)'
_computing_molecular_graphics 'XP in SHELXTL (Sheldrick, 2008)'
_computing_publication_material 'SHELXTL (Sheldrick, 2008)'
_computing_structure_refinement 'SHELXL97 (Sheldrick, 2008)'
_computing_structure_solution 'SHELXS97 (Sheldrick, 2008)'
_diffrn_ambient_temperature 296(2)
_diffrn_measured_fraction_theta_full 0.986
_diffrn_measured_fraction_theta_max 0.986
_diffrn_measurement_device_type 'Bruker APEXII area-detector'
_diffrn_measurement_method '\f and \w'
_diffrn_radiation_monochromator graphite
_diffrn_radiation_source 'fine-focus sealed tube'
_diffrn_radiation_type MoK\a
_diffrn_radiation_wavelength 0.71073
_diffrn_reflns_av_R_equivalents 0.0770
_diffrn_reflns_av_sigmaI/netI 0.0633
_diffrn_reflns_limit_h_max 29
_diffrn_reflns_limit_h_min -29
_diffrn_reflns_limit_k_max 18
_diffrn_reflns_limit_k_min -19
_diffrn_reflns_limit_l_max 19
_diffrn_reflns_limit_l_min -19
_diffrn_reflns_number 23989
_diffrn_reflns_theta_full 27.00
_diffrn_reflns_theta_max 27.00
_diffrn_reflns_theta_min 1.67
_diffrn_standards_number 0
_exptl_absorpt_coefficient_mu 0.853
_exptl_absorpt_correction_T_max 0.801
_exptl_absorpt_correction_T_min 0.612
_exptl_absorpt_correction_type multi-scan
_exptl_absorpt_process_details '(SADABS; Sheldrick, 1996)'
_exptl_crystal_colour blue
_exptl_crystal_density_diffrn 1.442
_exptl_crystal_density_method 'not measured'
_exptl_crystal_description block
_exptl_crystal_F_000 2152
_exptl_crystal_size_max 0.35
_exptl_crystal_size_mid 0.32
_exptl_crystal_size_min 0.26
_refine_diff_density_max 0.402
_refine_diff_density_min -0.494
_refine_ls_extinction_method none
_refine_ls_goodness_of_fit_ref 1.083
_refine_ls_hydrogen_treatment mixed
_refine_ls_matrix_type full
_refine_ls_number_parameters 326
_refine_ls_number_reflns 5125
_refine_ls_number_restraints 1
_refine_ls_restrained_S_all 1.083
_refine_ls_R_factor_all 0.0693
_refine_ls_R_factor_gt 0.0434
_refine_ls_shift/su_max 0.001
_refine_ls_shift/su_mean 0.000
_refine_ls_structure_factor_coef Fsqd
_refine_ls_weighting_details 'calc w=1/[\s^2^(Fo^2^)+(0.0505P)^2^+0.0814P] where P=(Fo^2^+2Fc^2^)/3'
_refine_ls_weighting_scheme calc
_refine_ls_wR_factor_gt 0.1046
_refine_ls_wR_factor_ref 0.1172
_reflns_number_gt 3585
_reflns_number_total 5125
_reflns_threshold_expression I>2\s(I)
_cod_data_source_file zl2119.cif
_cod_data_source_block I
_cod_depositor_comments
;
The following automatic conversions were performed:
'_symmetry_cell_setting' value 'Monoclinic' changed to 'monoclinic'
according to '/home/saulius/struct/CIF-dictionaries/cif_core.dic'
dictionary named 'cif_core.dic' version 2.4.1 from 2010-06-29.

Automatic conversion script
Id: cif_fix_enum 1527 2010-12-29 10:47:43Z saulius 

The following automatic conversions were performed:

'_symmetry_cell_setting' value 'Monoclinic' changed to 'monoclinic'
according to /home/saulius/struct/CIF-dictionaries/cif_core.dic
dictionary named 'cif_core.dic' version 2.4.1 from 2010-06-29.

Automatic conversion script
Id: cif_fix_values 1715 2011-07-08 13:25:40Z adriana 
;
_cod_original_sg_symbol_H-M 'C 2/c'
_cod_database_code 2218853
_cod_database_fobs_code 2218853

loop_
_symmetry_equiv_pos_as_xyz
'x, y, z'
'-x, y, -z+1/2'
'x+1/2, y+1/2, z'
'-x+1/2, y+1/2, -z+1/2'
'-x, -y, -z'
'x, -y, z-1/2'
'-x+1/2, -y+1/2, -z'
'x+1/2, -y+1/2, z-1/2'

loop_
_atom_site_type_symbol
_atom_site_label
_atom_site_fract_x
_atom_site_fract_y
_atom_site_fract_z
_atom_site_U_iso_or_equiv
_atom_site_adp_type
_atom_site_calc_flag
_atom_site_refinement_flags
_atom_site_occupancy
Ni Ni1 0.045434(16) 0.85690(2) 0.38073(2) 0.03319(13) Uani d . 1
C C1 0.09421(15) 1.00994(18) 0.5312(2) 0.0456(7) Uani d . 1
H H1 0.0520 1.0348 0.4882 0.055 Uiso calc R 1
C C2 0.14290(18) 1.0573(2) 0.6149(2) 0.0573(8) Uani d . 1
H H2 0.1330 1.1122 0.6277 0.069 Uiso calc R 1
C C3 0.20514(18) 1.0217(2) 0.6776(2) 0.0588(9) Uani d . 1
H H3 0.2383 1.0529 0.7330 0.071 Uiso calc R 1
C C4 0.21914(15) 0.9386(2) 0.6588(2) 0.0505(8) Uani d . 1
C C5 0.28260(17) 0.8954(3) 0.7205(3) 0.0660(10) Uani d . 1
H H5 0.3179 0.9244 0.7757 0.079 Uiso calc R 1
C C6 0.29252(16) 0.8141(3) 0.7008(2) 0.0653(10) Uani d . 1
H H6 0.3343 0.7879 0.7430 0.078 Uiso calc R 1
C C7 0.23985(14) 0.7668(2) 0.6159(2) 0.0491(8) Uani d . 1
C C8 0.24653(16) 0.6815(2) 0.5925(3) 0.0573(9) Uani d . 1
H H8 0.2869 0.6518 0.6331 0.069 Uiso calc R 1
C C9 0.19382(17) 0.6424(2) 0.5102(3) 0.0569(8) Uani d . 1
H H9 0.1973 0.5850 0.4955 0.068 Uiso calc R 1
C C10 0.13391(15) 0.68918(19) 0.4475(2) 0.0480(7) Uani d . 1
H H10 0.0986 0.6623 0.3902 0.058 Uiso calc R 1
C C11 0.17777(13) 0.80871(18) 0.55122(19) 0.0408(7) Uani d . 1
C C12 0.16736(14) 0.89602(19) 0.5737(2) 0.0413(6) Uani d . 1
C C13 -0.03124(13) 0.72317(18) 0.4141(2) 0.0382(6) Uani d . 1
C C14 -0.04880(13) 0.68008(18) 0.4834(2) 0.0400(6) Uani d . 1
C C15 -0.05758(15) 0.59133(19) 0.4793(2) 0.0492(7) Uani d . 1
H H15 -0.0538 0.5590 0.4324 0.059 Uiso calc R 1
C C16 -0.07204(18) 0.5503(2) 0.5444(3) 0.0593(9) Uani d . 1
H H16 -0.0767 0.4904 0.5415 0.071 Uiso calc R 1
C C17 -0.07961(17) 0.5960(2) 0.6133(3) 0.0608(9) Uani d . 1
C C18 -0.07257(18) 0.6851(2) 0.6154(3) 0.0650(9) Uani d . 1
H H18 -0.0786 0.7177 0.6601 0.078 Uiso calc R 1
C C19 -0.05673(16) 0.7264(2) 0.5519(2) 0.0526(8) Uani d . 1
H H19 -0.0514 0.7862 0.5555 0.063 Uiso calc R 1
C C20 -0.0955(2) 0.5511(3) 0.6843(3) 0.0894(13) Uani d . 1
H H20A -0.0833 0.5882 0.7409 0.134 Uiso calc R 1
H H20B -0.0703 0.4982 0.7082 0.134 Uiso calc R 1
H H20C -0.1430 0.5385 0.6489 0.134 Uiso calc R 1
C C21 0.07639(13) 0.96624(16) 0.2598(2) 0.0345(6) Uani d . 1
C C22 0.11522(13) 1.04903(17) 0.2811(2) 0.0372(6) Uani d . 1
C C23 0.17742(15) 1.0578(2) 0.3710(2) 0.0522(8) Uani d . 1
H H23 0.1939 1.0137 0.4189 0.063 Uiso calc R 1
C C24 0.21486(18) 1.1324(2) 0.3892(3) 0.0652(10) Uani d . 1
H H24 0.2571 1.1369 0.4488 0.078 Uiso calc R 1
C C25 0.19139(19) 1.1998(2) 0.3216(3) 0.0600(9) Uani d . 1
C C26 0.12895(18) 1.19063(19) 0.2329(3) 0.0562(8) Uani d . 1
H H26 0.1119 1.2356 0.1861 0.067 Uiso calc R 1
C C27 0.09145(15) 1.11616(18) 0.2125(2) 0.0446(7) Uani d . 1
H H27 0.0498 1.1112 0.1520 0.054 Uiso calc R 1
C C28 0.2333(2) 1.2813(2) 0.3433(3) 0.0947(15) Uani d . 1
H H28A 0.2293 1.3171 0.3901 0.142 Uiso calc R 1
H H28B 0.2172 1.3124 0.2812 0.142 Uiso calc R 1
H H28C 0.2798 1.2658 0.3722 0.142 Uiso calc R 1
N N1 0.10564(11) 0.93089(14) 0.51042(16) 0.0379(5) Uani d . 1
N N2 0.12593(11) 0.77022(14) 0.46695(16) 0.0385(5) Uani d . 1
O O1 -0.00788(10) 0.79909(12) 0.43632(15) 0.0443(5) Uani d . 1
O O2 -0.04096(10) 0.68100(13) 0.33837(15) 0.0501(5) Uani d . 1
O O3 0.10179(9) 0.90933(11) 0.32838(13) 0.0407(4) Uani d . 1
O O4 0.02143(9) 0.95844(11) 0.17574(13) 0.0382(4) Uani d . 1
O O1W 0.0000 0.77938(16) 0.2500 0.0367(6) Uani d SD 1
H H1W 0.0180(14) 0.7449(15) 0.231(2) 0.055 Uiso d D 1

loop_
_atom_site_aniso_label
_atom_site_aniso_U_11
_atom_site_aniso_U_22
_atom_site_aniso_U_33
_atom_site_aniso_U_12
_atom_site_aniso_U_13
_atom_site_aniso_U_23
Ni1 0.0289(2) 0.0333(2) 0.03124(19) -0.00013(14) 0.01199(15) 0.00146(14)
C1 0.0499(18) 0.0420(17) 0.0396(15) -0.0063(13) 0.0203(15) -0.0012(13)
C2 0.073(2) 0.0460(19) 0.0487(18) -0.0183(16) 0.0300(19) -0.0083(15)
C3 0.061(2) 0.064(2) 0.0419(17) -0.0304(17) 0.0205(17) -0.0091(15)
C4 0.0402(17) 0.064(2) 0.0356(15) -0.0185(15) 0.0125(14) 0.0014(14)
C5 0.0388(19) 0.091(3) 0.0448(19) -0.0174(18) 0.0070(16) 0.0044(18)
C6 0.0310(17) 0.101(3) 0.0457(19) 0.0010(18) 0.0081(15) 0.0197(19)
C7 0.0334(16) 0.067(2) 0.0442(17) 0.0057(14) 0.0190(14) 0.0181(15)
C8 0.0416(19) 0.073(2) 0.058(2) 0.0215(16) 0.0272(17) 0.0271(18)
C9 0.054(2) 0.053(2) 0.064(2) 0.0190(16) 0.0329(19) 0.0184(16)
C10 0.0445(18) 0.0455(18) 0.0514(18) 0.0048(14) 0.0239(15) 0.0067(14)
C11 0.0308(15) 0.0531(18) 0.0350(15) 0.0006(12) 0.0152(13) 0.0114(12)
C12 0.0330(16) 0.0520(17) 0.0339(14) -0.0060(13) 0.0146(13) 0.0058(12)
C13 0.0265(14) 0.0417(16) 0.0413(15) 0.0033(11) 0.0148(13) 0.0053(12)
C14 0.0306(15) 0.0458(17) 0.0402(15) -0.0008(12) 0.0166(13) 0.0048(12)
C15 0.0525(19) 0.0475(19) 0.0493(18) -0.0021(14) 0.0282(16) 0.0022(14)
C16 0.073(2) 0.0474(19) 0.064(2) -0.0109(16) 0.041(2) 0.0020(16)
C17 0.066(2) 0.065(2) 0.055(2) -0.0126(17) 0.0349(19) 0.0052(16)
C18 0.078(3) 0.073(2) 0.062(2) -0.0128(19) 0.049(2) -0.0112(18)
C19 0.058(2) 0.0500(18) 0.0551(19) -0.0080(15) 0.0339(17) -0.0040(15)
C20 0.113(4) 0.099(3) 0.085(3) -0.023(3) 0.072(3) 0.006(2)
C21 0.0323(15) 0.0353(15) 0.0360(14) -0.0004(11) 0.0183(13) -0.0004(11)
C22 0.0370(15) 0.0387(15) 0.0371(14) -0.0039(12) 0.0206(13) -0.0061(12)
C23 0.0476(19) 0.0549(19) 0.0452(17) -0.0100(15) 0.0189(15) -0.0063(14)
C24 0.057(2) 0.076(3) 0.054(2) -0.0284(18) 0.0244(18) -0.0272(18)
C25 0.080(3) 0.051(2) 0.070(2) -0.0269(17) 0.053(2) -0.0229(17)
C26 0.079(2) 0.0380(17) 0.064(2) -0.0070(16) 0.047(2) -0.0035(15)
C27 0.0492(18) 0.0381(15) 0.0465(16) -0.0061(13) 0.0256(15) -0.0052(13)
C28 0.128(4) 0.072(3) 0.118(3) -0.058(3) 0.088(3) -0.047(2)
N1 0.0359(13) 0.0400(13) 0.0321(11) -0.0037(10) 0.0144(10) 0.0031(10)
N2 0.0322(13) 0.0413(13) 0.0379(12) 0.0017(10) 0.0160(11) 0.0087(10)
O1 0.0481(12) 0.0377(11) 0.0510(11) -0.0047(9) 0.0292(10) -0.0003(9)
O2 0.0545(13) 0.0541(13) 0.0440(11) -0.0156(10) 0.0280(11) -0.0065(10)
O3 0.0312(10) 0.0435(11) 0.0417(11) 0.0000(8) 0.0156(9) 0.0100(9)
O4 0.0334(10) 0.0377(10) 0.0333(10) -0.0050(8) 0.0110(9) -0.0003(8)
O1W 0.0379(16) 0.0344(15) 0.0364(14) 0.000 0.0190(13) 0.000

loop_
_atom_type_symbol
_atom_type_description
_atom_type_scat_dispersion_real
_atom_type_scat_dispersion_imag
_atom_type_scat_source
C C 0.0033 0.0016 'International Tables Vol C Tables 4.2.6.8 and 6.1.1.4'
H H 0.0000 0.0000 'International Tables Vol C Tables 4.2.6.8 and 6.1.1.4'
N N 0.0061 0.0033 'International Tables Vol C Tables 4.2.6.8 and 6.1.1.4'
O O 0.0106 0.0060 'International Tables Vol C Tables 4.2.6.8 and 6.1.1.4'
Ni Ni 0.3393 1.1124 'International Tables Vol C Tables 4.2.6.8 and 6.1.1.4'

loop_
_geom_angle_atom_site_label_1
_geom_angle_atom_site_label_2
_geom_angle_atom_site_label_3
_geom_angle_site_symmetry_1
_geom_angle_site_symmetry_3
_geom_angle
O4 Ni1 O3 2 . 91.85(7)
O4 Ni1 O1 2 . 91.01(7)
O3 Ni1 O1 . . 177.14(7)
O4 Ni1 N1 2 . 87.80(8)
O3 Ni1 N1 . . 85.72(8)
O1 Ni1 N1 . . 94.35(8)
O4 Ni1 O1W 2 . 98.37(7)
O3 Ni1 O1W . . 86.43(6)
O1 Ni1 O1W . . 93.19(6)
N1 Ni1 O1W . . 170.16(6)
O4 Ni1 N2 2 . 167.39(8)
O3 Ni1 N2 . . 87.68(8)
O1 Ni1 N2 . . 89.52(8)
N1 Ni1 N2 . . 79.60(9)
O1W Ni1 N2 . . 94.17(8)
N1 C1 C2 . . 122.7(3)
N1 C1 H1 . . 118.6
C2 C1 H1 . . 118.6
C3 C2 C1 . . 119.0(3)
C3 C2 H2 . . 120.5
C1 C2 H2 . . 120.5
C2 C3 C4 . . 120.1(3)
C2 C3 H3 . . 120.0
C4 C3 H3 . . 120.0
C3 C4 C12 . . 116.9(3)
C3 C4 C5 . . 124.4(3)
C12 C4 C5 . . 118.7(3)
C6 C5 C4 . . 121.8(3)
C6 C5 H5 . . 119.1
C4 C5 H5 . . 119.1
C5 C6 C7 . . 121.3(3)
C5 C6 H6 . . 119.4
C7 C6 H6 . . 119.4
C8 C7 C11 . . 117.6(3)
C8 C7 C6 . . 124.0(3)
C11 C7 C6 . . 118.4(3)
C9 C8 C7 . . 119.7(3)
C9 C8 H8 . . 120.2
C7 C8 H8 . . 120.2
C8 C9 C10 . . 119.5(3)
C8 C9 H9 . . 120.2
C10 C9 H9 . . 120.2
N2 C10 C9 . . 122.4(3)
N2 C10 H10 . . 118.8
C9 C10 H10 . . 118.8
N2 C11 C7 . . 122.5(3)
N2 C11 C12 . . 117.6(2)
C7 C11 C12 . . 119.9(3)
N1 C12 C4 . . 123.5(3)
N1 C12 C11 . . 116.6(2)
C4 C12 C11 . . 119.9(3)
O2 C13 O1 . . 124.9(2)
O2 C13 C14 . . 117.7(2)
O1 C13 C14 . . 117.4(2)
C19 C14 C15 . . 118.2(3)
C19 C14 C13 . . 122.0(3)
C15 C14 C13 . . 119.8(3)
C14 C15 C16 . . 120.5(3)
C14 C15 H15 . . 119.7
C16 C15 H15 . . 119.7
C17 C16 C15 . . 121.6(3)
C17 C16 H16 . . 119.2
C15 C16 H16 . . 119.2
C16 C17 C18 . . 117.7(3)
C16 C17 C20 . . 121.5(3)
C18 C17 C20 . . 120.8(3)
C17 C18 C19 . . 121.0(3)
C17 C18 H18 . . 119.5
C19 C18 H18 . . 119.5
C14 C19 C18 . . 120.9(3)
C14 C19 H19 . . 119.6
C18 C19 H19 . . 119.6
C17 C20 H20A . . 109.5
C17 C20 H20B . . 109.5
H20A C20 H20B . . 109.5
C17 C20 H20C . . 109.5
H20A C20 H20C . . 109.5
H20B C20 H20C . . 109.5
O4 C21 O3 . . 124.9(2)
O4 C21 C22 . . 118.2(2)
O3 C21 C22 . . 116.8(2)
C27 C22 C23 . . 118.8(3)
C27 C22 C21 . . 121.7(2)
C23 C22 C21 . . 119.5(3)
C24 C23 C22 . . 119.8(3)
C24 C23 H23 . . 120.1
C22 C23 H23 . . 120.1
C25 C24 C23 . . 121.8(3)
C25 C24 H24 . . 119.1
C23 C24 H24 . . 119.1
C24 C25 C26 . . 117.8(3)
C24 C25 C28 . . 120.9(4)
C26 C25 C28 . . 121.3(4)
C27 C26 C25 . . 121.3(3)
C27 C26 H26 . . 119.4
C25 C26 H26 . . 119.4
C22 C27 C26 . . 120.5(3)
C22 C27 H27 . . 119.7
C26 C27 H27 . . 119.7
C25 C28 H28A . . 109.5
C25 C28 H28B . . 109.5
H28A C28 H28B . . 109.5
C25 C28 H28C . . 109.5
H28A C28 H28C . . 109.5
H28B C28 H28C . . 109.5
C1 N1 C12 . . 117.7(2)
C1 N1 Ni1 . . 128.51(19)
C12 N1 Ni1 . . 113.21(18)
C10 N2 C11 . . 118.2(2)
C10 N2 Ni1 . . 129.91(19)
C11 N2 Ni1 . . 111.72(18)
C13 O1 Ni1 . . 123.86(17)
C21 O3 Ni1 . . 120.08(16)
C21 O4 Ni1 . 2 129.80(16)
Ni1 O1W Ni1 . 2 110.41(11)
Ni1 O1W H1W . . 129(2)
Ni1 O1W H1W 2 . 96(2)

loop_
_geom_bond_atom_site_label_1
_geom_bond_atom_site_label_2
_geom_bond_site_symmetry_2
_geom_bond_distance
Ni1 O4 2 2.0533(17)
Ni1 O3 . 2.0546(17)
Ni1 O1 . 2.0665(18)
Ni1 N1 . 2.084(2)
Ni1 O1W . 2.1001(14)
Ni1 N2 . 2.108(2)
C1 N1 . 1.328(3)
C1 C2 . 1.396(4)
C1 H1 . 0.9300
C2 C3 . 1.363(5)
C2 H2 . 0.9300
C3 C4 . 1.395(4)
C3 H3 . 0.9300
C4 C12 . 1.395(4)
C4 C5 . 1.433(5)
C5 C6 . 1.343(5)
C5 H5 . 0.9300
C6 C7 . 1.437(4)
C6 H6 . 0.9300
C7 C8 . 1.399(4)
C7 C11 . 1.408(4)
C8 C9 . 1.357(5)
C8 H8 . 0.9300
C9 C10 . 1.408(4)
C9 H9 . 0.9300
C10 N2 . 1.326(3)
C10 H10 . 0.9300
C11 N2 . 1.360(3)
C11 C12 . 1.448(4)
C12 N1 . 1.352(3)
C13 O2 . 1.260(3)
C13 O1 . 1.263(3)
C13 C14 . 1.504(4)
C14 C19 . 1.379(4)
C14 C15 . 1.384(4)
C15 C16 . 1.386(4)
C15 H15 . 0.9300
C16 C17 . 1.375(4)
C16 H16 . 0.9300
C17 C18 . 1.386(5)
C17 C20 . 1.513(4)
C18 C19 . 1.387(4)
C18 H18 . 0.9300
C19 H19 . 0.9300
C20 H20A . 0.9600
C20 H20B . 0.9600
C20 H20C . 0.9600
C21 O4 . 1.259(3)
C21 O3 . 1.262(3)
C21 C22 . 1.501(3)
C22 C27 . 1.377(4)
C22 C23 . 1.386(4)
C23 C24 . 1.382(4)
C23 H23 . 0.9300
C24 C25 . 1.371(5)
C24 H24 . 0.9300
C25 C26 . 1.382(5)
C25 C28 . 1.520(4)
C26 C27 . 1.378(4)
C26 H26 . 0.9300
C27 H27 . 0.9300
C28 H28A . 0.9600
C28 H28B . 0.9600
C28 H28C . 0.9600
O4 Ni1 2 2.0533(17)
O1W Ni1 2 2.1001(14)
O1W H1W . 0.830(10)

loop_
_geom_hbond_atom_site_label_D
_geom_hbond_atom_site_label_H
_geom_hbond_atom_site_label_A
_geom_hbond_site_symmetry_A
_geom_hbond_distance_DH
_geom_hbond_distance_HA
_geom_hbond_distance_DA
_geom_hbond_angle_DHA
C1 H1 O4 2 0.93 2.49 3.007(3) 115.4
C6 H6 O2 8_566 0.93 2.52 3.296(4) 141.6
C8 H8 O3 7_566 0.93 2.52 3.379(4) 152.9
O1W H1W O2 2 0.830(10) 1.746(12) 2.560(2) 166(3)
